data_4302353
loop_
_publ_author_name
'Khanra, Sumit'
'Konar, Sanjit'
'Clearfield, Abraham'
'Helliwell, Madeleine'
'McInnes, Eric J. L.'
'Tolis, Evangelos'
'Tuna, Floriana'
'Winpenny, Richard E. P.'

_publ_section_title
;
 Synthesis, Structural and Magnetochemical Studies of Iron Phosphonate
 Cages Based on {Fe3O}7+ Core
;
_journal_coden_ASTM INOCAJ
_journal_issue 12
_journal_name_full 'Inorganic Chemistry'
_journal_page_first 5338
_journal_page_last 5349
_journal_paper_doi 10.1021/ic9003214
_journal_volume 48
_journal_year 2009
_chemical_formula_sum 'C118.5 H170.5 Fe7 N13.5 O33 P4'
_chemical_formula_weight 2827.01
_space_group_IT_number 12
_symmetry_cell_setting monoclinic
_symmetry_space_group_name_Hall '-C 2y'
_symmetry_space_group_name_H-M 'C 1 2/m 1'
_atom_sites_solution_hydrogens geom
_atom_sites_solution_primary direct
_atom_sites_solution_secondary difmap
_audit_creation_method SHELXL-97
_cell_angle_alpha 90.000(5)
_cell_angle_beta 110.499(5)
_cell_angle_gamma 90.000(5)
_cell_formula_units_Z 2
_cell_length_a 22.667(5)
_cell_length_b 16.973(5)
_cell_length_c 21.914(5)
_cell_measurement_temperature 100(2)
_cell_volume 7897(3)
_computing_cell_refinement
;
CrysAlis RED, Oxford Diffraction Ltd.,
Version 1.171.32.4 (release 27-04-2006 CrysAlis171 .NET)
(compiled Apr 27 2007,17:53:11)
;
_computing_data_collection
;
CrysAlis CCD, Oxford Diffraction Ltd.,
Version 1.171.32.4 (release 27-04-2006 CrysAlis171 .NET)
(compiled Apr 27 2007,17:53:11)
;
_computing_data_reduction
;
CrysAlis RED, Oxford Diffraction Ltd.,
Version 1.171.32.4 (release 27-04-2006 CrysAlis171 .NET)
(compiled Apr 27 2007,17:53:11)
;
_computing_molecular_graphics 'Bruker SHELXTL'
_computing_publication_material 'Bruker SHELXTL'
_computing_structure_refinement 'Bruker SHELXTL'
_computing_structure_solution 'Bruker SHELXTL'
_diffrn_ambient_temperature 100(2)
_diffrn_measured_fraction_theta_full 0.994
_diffrn_measured_fraction_theta_max 0.994
_diffrn_measurement_device_type 'CCD area detector'
_diffrn_measurement_method 'phi and omega scans'
_diffrn_radiation_monochromator graphite
_diffrn_radiation_source 'fine-focus sealed tube'
_diffrn_radiation_type MoK\a
_diffrn_radiation_wavelength 0.71073
_diffrn_reflns_av_R_equivalents 0.0523
_diffrn_reflns_av_sigmaI/netI 0.0753
_diffrn_reflns_limit_h_max 22
_diffrn_reflns_limit_h_min -22
_diffrn_reflns_limit_k_max 15
_diffrn_reflns_limit_k_min -16
_diffrn_reflns_limit_l_max 21
_diffrn_reflns_limit_l_min -17
_diffrn_reflns_number 14879
_diffrn_reflns_theta_full 20.81
_diffrn_reflns_theta_max 20.81
_diffrn_reflns_theta_min 2.76
_exptl_absorpt_coefficient_mu 0.731
_exptl_absorpt_correction_type none
_exptl_crystal_colour red-brown
_exptl_crystal_density_diffrn 1.189
_exptl_crystal_density_method 'not measured'
_exptl_crystal_description block
_exptl_crystal_F_000 2964
_exptl_crystal_size_max 0.2
_exptl_crystal_size_mid 0.15
_exptl_crystal_size_min 0.08
_refine_diff_density_max 1.270
_refine_diff_density_min -0.751
_refine_diff_density_rms 0.171
_refine_ls_extinction_method none
_refine_ls_goodness_of_fit_ref 1.342
_refine_ls_hydrogen_treatment constr
_refine_ls_matrix_type full
_refine_ls_number_parameters 415
_refine_ls_number_reflns 4288
_refine_ls_number_restraints 48
_refine_ls_restrained_S_all 1.342
_refine_ls_R_factor_all 0.1553
_refine_ls_R_factor_gt 0.1086
_refine_ls_shift/su_max 0.019
_refine_ls_shift/su_mean 0.003
_refine_ls_structure_factor_coef Fsqd
_refine_ls_weighting_details 'calc w=1/[\s^2^(Fo^2^)+(0.2000P)^2^+0.0000P] where P=(Fo^2^+2Fc^2^)/3'
_refine_ls_weighting_scheme calc
_refine_ls_wR_factor_gt 0.3134
_refine_ls_wR_factor_ref 0.3543
_reflns_number_gt 2687
_reflns_number_total 4288
_reflns_threshold_expression >2sigma(I)
_cod_duplicate_entry 4338598
_cod_data_source_file ic9003214_si_001_1.cif
_cod_data_source_block test
_cod_depositor_comments
;
The following automatic conversions were performed:
'_symmetry_cell_setting' value 'Monoclinic' changed to 'monoclinic'
according to '/home/saulius/struct/CIF-dictionaries/cif_core.dic'
dictionary named 'cif_core.dic' version 2.4.1 from 2010-06-29.

Automatic conversion script
Id: cif_fix_enum 1527 2010-12-29 10:47:43Z saulius 
;
_cod_original_sg_symbol_H-M 'C 2/m'
_cod_original_formula_sum 'C118.50 H170.50 Fe7 N13.50 O33 P4'
_cod_database_code 4302353

loop_
_symmetry_equiv_pos_as_xyz
'x, y, z'
'-x, y, -z'
'x+1/2, y+1/2, z'
'-x+1/2, y+1/2, -z'
'-x, -y, -z'
'x, -y, z'
'-x+1/2, -y+1/2, -z'
'x+1/2, -y+1/2, z'

loop_
_atom_site_label
_atom_site_type_symbol
_atom_site_fract_x
_atom_site_fract_y
_atom_site_fract_z
_atom_site_U_iso_or_equiv
_atom_site_adp_type
_atom_site_occupancy
_atom_site_symmetry_multiplicity
_atom_site_calc_flag
_atom_site_refinement_flags
_atom_site_disorder_assembly
_atom_site_disorder_group
Fe1 Fe 0.5000 1.0000 0.5000 0.0277(10) Uani 1 4 d S . .
Fe2 Fe 0.58462(7) 0.90024(10) 0.33030(8) 0.0335(7) Uani 1 1 d . . .
Fe3 Fe 0.62041(11) 1.0000 0.21886(13) 0.0407(9) Uani 1 2 d S . .
P1 P 0.63293(18) 1.0000 0.4609(2) 0.0290(13) Uani 1 2 d S . .
P2 P 0.46783(19) 1.0000 0.3415(2) 0.0321(13) Uani 1 2 d S . .
O1 O 0.5976(4) 1.0000 0.2930(5) 0.034(3) Uani 1 2 d S . .
O2 O 0.6286(3) 0.9268(4) 0.4210(4) 0.0283(19) Uani 1 1 d . . .
O3 O 0.5858(4) 1.0000 0.4967(5) 0.030(3) Uani 1 2 d S . .
O4 O 0.4566(5) 1.0000 0.4050(6) 0.038(3) Uani 1 2 d S . .
O5 O 0.5020(3) 0.9248(4) 0.3336(4) 0.033(2) Uani 1 1 d . . .
O6 O 0.6879(4) 0.9166(6) 0.2493(5) 0.061(3) Uani 1 1 d . . .
O7 O 0.6672(4) 0.8556(5) 0.3277(4) 0.047(2) Uani 1 1 d . . .
O8 O 0.5418(4) 0.8465(5) 0.2439(5) 0.048(2) Uani 1 1 d . . .
O9 O 0.5594(4) 1.0838(6) 0.1675(4) 0.057(3) Uani 1 1 d . . .
N1 N 0.5752(5) 0.7792(5) 0.3651(5) 0.037(3) Uani 1 1 d D . .
N3 N 0.5000 1.1262(8) 0.5000 0.038(4) Uani 1 2 d S . .
C1 C 0.7128(7) 1.0000 0.5216(8) 0.030(4) Uani 1 2 d S . .
C2 C 0.7211(6) 0.9262(8) 0.5638(7) 0.054(4) Uani 1 1 d . . .
H2A H 0.7123 0.8803 0.5365 0.081 Uiso 1 1 calc R . .
H2B H 0.6926 0.9283 0.5875 0.081 Uiso 1 1 calc R . .
H2C H 0.7637 0.9238 0.5940 0.081 Uiso 1 1 calc R . .
C3 C 0.7583(7) 1.0000 0.4860(10) 0.050(5) Uani 1 2 d S . .
H3A H 0.8005 0.9983 0.5169 0.074 Uiso 1 2 calc SR . .
H3B H 0.7527 1.0470 0.4603 0.074 Uiso 0.50 1 calc PR . .
H3C H 0.7509 0.9547 0.4581 0.074 Uiso 0.50 1 calc PR . .
C4 C 0.3918(7) 1.0000 0.2761(9) 0.035(5) Uani 1 2 d S . .
C5 C 0.4016(8) 1.0000 0.2117(9) 0.058(6) Uani 1 2 d S . .
H5A H 0.4334 1.0380 0.2127 0.087 Uiso 0.50 1 calc PR . .
H5B H 0.3629 1.0134 0.1776 0.087 Uiso 0.50 1 calc PR . .
H5C H 0.4150 0.9486 0.2036 0.087 Uiso 0.50 1 calc PR . .
C6 C 0.3543(6) 1.0744(8) 0.2802(7) 0.060(4) Uani 1 1 d . . .
H6A H 0.3774 1.1205 0.2764 0.090 Uiso 1 1 calc R . .
H6B H 0.3481 1.0753 0.3213 0.090 Uiso 1 1 calc R . .
H6C H 0.3142 1.0738 0.2455 0.090 Uiso 1 1 calc R . .
C7 C 0.7008(6) 0.8672(8) 0.2951(8) 0.041(3) Uani 1 1 d . . .
C8 C 0.7594(7) 0.8198(9) 0.3061(8) 0.058(4) Uani 1 1 d . . .
C9 C 0.7645(9) 0.7881(12) 0.2419(10) 0.120(8) Uani 1 1 d . . .
H9A H 0.8026 0.7583 0.2514 0.181 Uiso 1 1 calc R . .
H9B H 0.7649 0.8315 0.2140 0.181 Uiso 1 1 calc R . .
H9C H 0.7290 0.7548 0.2205 0.181 Uiso 1 1 calc R . .
C10 C 0.7677(8) 0.7596(11) 0.3581(11) 0.137(10) Uani 1 1 d . . .
H10A H 0.8043 0.7283 0.3627 0.206 Uiso 1 1 calc R . .
H10B H 0.7312 0.7262 0.3464 0.206 Uiso 1 1 calc R . .
H10C H 0.7729 0.7855 0.3986 0.206 Uiso 1 1 calc R . .
C11 C 0.8155(6) 0.8805(11) 0.3326(12) 0.133(9) Uani 1 1 d . . .
H11A H 0.8163 0.9013 0.3737 0.199 Uiso 1 1 calc R . .
H11B H 0.8095 0.9228 0.3020 0.199 Uiso 1 1 calc R . .
H11C H 0.8546 0.8544 0.3383 0.199 Uiso 1 1 calc R . .
C12 C 0.5352(6) 0.8582(8) 0.1852(9) 0.046(4) Uani 1 1 d . . .
C13 C 0.4956(7) 0.8045(9) 0.1332(7) 0.062(4) Uani 1 1 d D . .
C14 C 0.5285(14) 0.761(2) 0.1061(17) 0.080(11) Uiso 0.53(2) 1 d P A 1
H14A H 0.5543 0.7240 0.1378 0.121 Uiso 0.53(2) 1 calc PR A 1
H14B H 0.5549 0.7938 0.0912 0.121 Uiso 0.53(2) 1 calc PR A 1
H14C H 0.5001 0.7319 0.0699 0.121 Uiso 0.53(2) 1 calc PR A 1
C15 C 0.4456(13) 0.8516(17) 0.0759(15) 0.070(10) Uiso 0.53(2) 1 d P A 1
H15A H 0.4170 0.8152 0.0466 0.105 Uiso 0.53(2) 1 calc PR A 1
H15B H 0.4669 0.8815 0.0527 0.105 Uiso 0.53(2) 1 calc PR A 1
H15C H 0.4225 0.8867 0.0936 0.105 Uiso 0.53(2) 1 calc PR A 1
C16 C 0.4535(13) 0.7494(17) 0.1605(15) 0.079(11) Uiso 0.53(2) 1 d PD A 1
H16A H 0.4279 0.7816 0.1773 0.118 Uiso 0.53(2) 1 calc PR A 1
H16B H 0.4804 0.7166 0.1947 0.118 Uiso 0.53(2) 1 calc PR A 1
H16C H 0.4270 0.7169 0.1259 0.118 Uiso 0.53(2) 1 calc PR A 1
C14A C 0.5064(16) 0.821(2) 0.0667(18) 0.083(13) Uiso 0.47(2) 1 d P A 2
H14D H 0.4746 0.7950 0.0318 0.125 Uiso 0.47(2) 1 calc PR A 2
H14E H 0.5472 0.8024 0.0696 0.125 Uiso 0.47(2) 1 calc PR A 2
H14F H 0.5041 0.8771 0.0585 0.125 Uiso 0.47(2) 1 calc PR A 2
C15A C 0.5300(15) 0.7210(19) 0.1578(18) 0.074(11) Uiso 0.47(2) 1 d P A 2
H15D H 0.5331 0.7120 0.2021 0.111 Uiso 0.47(2) 1 calc PR A 2
H15E H 0.5714 0.7219 0.1553 0.111 Uiso 0.47(2) 1 calc PR A 2
H15F H 0.5058 0.6795 0.1307 0.111 Uiso 0.47(2) 1 calc PR A 2
C16A C 0.4347(18) 0.805(3) 0.127(2) 0.107(16) Uiso 0.47(2) 1 d P A 2
H16D H 0.4178 0.8570 0.1143 0.160 Uiso 0.47(2) 1 calc PR A 2
H16E H 0.4306 0.7912 0.1676 0.160 Uiso 0.47(2) 1 calc PR A 2
H16F H 0.4121 0.7679 0.0940 0.160 Uiso 0.47(2) 1 calc PR A 2
C17 C 0.5211(6) 0.7398(8) 0.3398(6) 0.049(4) Uani 1 1 d D . .
H17 H 0.4862 0.7643 0.3100 0.058 Uiso 1 1 calc R . .
C18 C 0.5168(7) 0.6613(8) 0.3580(7) 0.054(4) Uani 1 1 d D . .
H18 H 0.4803 0.6318 0.3395 0.065 Uiso 1 1 calc R . .
C19 C 0.5696(8) 0.6301(8) 0.4046(8) 0.066(5) Uani 1 1 d D . .
H19 H 0.5671 0.5785 0.4178 0.079 Uiso 1 1 calc R . .
C20 C 0.6254(7) 0.6694(8) 0.4331(8) 0.057(4) Uani 1 1 d D . .
H20 H 0.6605 0.6472 0.4645 0.068 Uiso 1 1 calc R . .
C21 C 0.6239(6) 0.7465(8) 0.4098(7) 0.048(4) Uani 1 1 d D . .
H21 H 0.6600 0.7769 0.4273 0.057 Uiso 1 1 calc R . .
N2 N 0.6507(8) 1.0000 0.1307(8) 0.061(5) Uani 1 2 d SD . .
C22 C 0.7120(12) 1.0000 0.1416(16) 0.10(2) Uiso 0.438(18) 2 d SPD B 1
H22 H 0.7419 1.0000 0.1834 0.115 Uiso 0.438(18) 2 calc SPR B 1
C23 C 0.7287(15) 1.0000 0.0849(17) 0.11(2) Uiso 0.438(18) 2 d SPD B 1
H23 H 0.7705 1.0000 0.0873 0.135 Uiso 0.438(18) 2 calc SPR B 1
C24 C 0.6798(13) 1.0000 0.0264(13) 0.116(10) Uiso 1 2 d SD . .
H24 H 0.6908 1.0000 -0.0107 0.140 Uiso 1 2 calc SR B 1
C25 C 0.6164(15) 1.0000 0.0161(15) 0.086(18) Uiso 0.438(18) 2 d SPD B 1
H25 H 0.5850 1.0000 -0.0249 0.103 Uiso 0.438(18) 2 calc SPR B 1
C26 C 0.6052(13) 1.0000 0.0752(14) 0.074(16) Uiso 0.438(18) 2 d SPD B 1
H26 H 0.5638 1.0000 0.0743 0.089 Uiso 0.438(18) 2 calc SPR B 1
C22A C 0.6629(11) 0.9339(13) 0.1025(12) 0.061(9) Uiso 0.562(18) 1 d PD B 2
H22A H 0.6575 0.8872 0.1221 0.073 Uiso 0.562(18) 1 calc PR B 2
C23A C 0.6821(12) 0.9241(12) 0.0492(12) 0.076(10) Uiso 0.562(18) 1 d PD B 2
H23A H 0.6934 0.8781 0.0331 0.091 Uiso 0.562(18) 1 calc PR B 2
C27 C 0.4489(5) 1.1672(8) 0.4664(6) 0.044(4) Uani 1 1 d . . .
H27 H 0.4127 1.1399 0.4421 0.053 Uiso 1 1 calc R . .
C28 C 0.4472(7) 1.2482(8) 0.4660(7) 0.062(4) Uani 1 1 d . . .
H28 H 0.4100 1.2741 0.4425 0.074 Uiso 1 1 calc R . .
C29 C 0.5000 1.2917(12) 0.5000 0.050(5) Uani 1 2 d S . .
H29 H 0.5000 1.3465 0.5000 0.060 Uiso 1 2 calc SR . .
N1S N 0.9015(17) 1.0000 0.2288(19) 0.083(11) Uiso 0.50 2 d SP . .
C1S C 0.8913(13) 0.9336(19) 0.1964(16) 0.068(9) Uiso 0.50 1 d P . .
H1S H 0.8991 0.8865 0.2195 0.081 Uiso 0.50 1 calc PR . .
C2S C 0.8711(15) 0.931(2) 0.1351(19) 0.087(10) Uiso 0.50 1 d P . .
H2S H 0.8649 0.8841 0.1123 0.104 Uiso 0.50 1 calc PR . .
C3S C 0.859(2) 1.0000 0.105(3) 0.094(16) Uiso 0.50 2 d SP . .
H3S H 0.8416 1.0000 0.0599 0.112 Uiso 0.50 2 calc SPR . .
N2S N 0.6699(14) 0.5000 0.2130(17) 0.061(9) Uiso 0.50 2 d SP . .
C4S C 0.6519(12) 0.5623(17) 0.2267(14) 0.056(8) Uiso 0.50 1 d P . .
H4S H 0.6630 0.6089 0.2112 0.067 Uiso 0.50 1 calc PR . .
C5S C 0.6166(11) 0.5647(15) 0.2637(13) 0.047(7) Uiso 0.50 1 d P . .
H5S H 0.6067 0.6128 0.2781 0.057 Uiso 0.50 1 calc PR . .
C6S C 0.5960(15) 0.5000 0.2797(18) 0.044(10) Uiso 0.50 2 d SP . .
H6S H 0.5676 0.5000 0.3017 0.052 Uiso 0.50 2 calc SPR . .
N3S N 0.6457(10) 0.6822(17) 0.0384(14) 0.096(9) Uiso 0.50 1 d PD . .
C7S C 0.6803(13) 0.7471(16) 0.0589(16) 0.093(11) Uiso 0.50 1 d PD . .
H7S H 0.6631 0.7972 0.0573 0.112 Uiso 0.50 1 calc PR . .
C8S C 0.7467(13) 0.7317(17) 0.0835(18) 0.117(14) Uiso 0.50 1 d PD . .
H8S H 0.7767 0.7712 0.0895 0.140 Uiso 0.50 1 calc PR . .
C9S C 0.7626(10) 0.6540(14) 0.0974(12) 0.045(7) Uiso 0.50 1 d PD . .
H9S H 0.8053 0.6450 0.1196 0.054 Uiso 0.50 1 calc PR . .
C10S C 0.7265(17) 0.5889(18) 0.084(3) 0.21(3) Uiso 0.50 1 d PD . .
H10S H 0.7411 0.5374 0.0924 0.246 Uiso 0.50 1 calc PR . .
C11S C 0.6627(15) 0.6114(19) 0.056(2) 0.128(15) Uiso 0.50 1 d PD . .
H11S H 0.6317 0.5732 0.0493 0.154 Uiso 0.50 1 calc PR . .
C12S C 0.5215(15) 0.561(2) 0.0350(15) 0.094(11) Uiso 0.42 1 d P . .
H12S H 0.5524 0.5986 0.0545 0.112 Uiso 0.42 1 calc PR . .
C13S C 0.508(2) 0.5000 0.064(3) 0.103(16) Uiso 0.42 2 d SP . .
H13S H 0.4927 0.5000 0.0982 0.123 Uiso 0.42 2 calc SPR . .
N4S N 0.5215(15) 0.561(2) 0.0350(15) 0.094(11) Uiso 0.08 1 d P . .
N4T N 0.508(2) 0.5000 0.064(3) 0.103(16) Uiso 0.08 2 d SP . .
N1N N 0.4483(8) 0.5000 0.4499(8) 0.125(17) Uiso 0.50 2 d SPD . .
O1N O 0.4484(7) 0.5000 0.3911(8) 0.017(5) Uiso 0.50 2 d SPD . .
O2N O 0.5000 0.5000 0.5000 0.165(12) Uiso 1 4 d SD . .
O3N O 0.3960(11) 0.5000 0.4611(11) 0.165(17) Uiso 0.50 2 d SPD . .

loop_
_atom_site_aniso_label
_atom_site_aniso_U_11
_atom_site_aniso_U_22
_atom_site_aniso_U_33
_atom_site_aniso_U_23
_atom_site_aniso_U_13
_atom_site_aniso_U_12
Fe1 0.0204(18) 0.022(2) 0.032(2) 0.000 -0.0030(16) 0.000
Fe2 0.0296(11) 0.0285(12) 0.0342(13) -0.0015(9) 0.0007(9) 0.0002(8)
Fe3 0.0436(16) 0.0377(17) 0.0341(18) 0.000 0.0054(13) 0.000
P1 0.015(2) 0.030(3) 0.031(3) 0.000 -0.004(2) 0.000
P2 0.025(3) 0.031(3) 0.030(3) 0.000 -0.004(2) 0.000
O1 0.032(6) 0.042(7) 0.021(7) 0.000 -0.001(5) 0.000
O2 0.030(4) 0.019(4) 0.026(5) 0.006(4) -0.003(4) 0.005(3)
O3 0.021(6) 0.036(7) 0.023(7) 0.000 -0.005(5) 0.000
O4 0.034(6) 0.022(7) 0.046(9) 0.000 -0.001(6) 0.000
O5 0.035(5) 0.026(5) 0.032(5) -0.004(4) 0.006(4) -0.003(4)
O6 0.061(6) 0.067(7) 0.060(7) 0.017(6) 0.029(6) 0.029(5)
O7 0.044(6) 0.041(6) 0.055(7) 0.010(5) 0.018(5) 0.009(4)
O8 0.059(6) 0.027(6) 0.047(7) 0.000(5) 0.003(5) -0.010(4)
O9 0.076(7) 0.049(7) 0.031(6) 0.017(5) 0.000(5) 0.008(6)
N1 0.051(7) 0.029(6) 0.034(7) 0.006(6) 0.016(6) 0.022(6)
N3 0.040(9) 0.033(9) 0.028(9) 0.000 -0.003(8) 0.000
C1 0.027(10) 0.028(11) 0.031(11) 0.000 0.005(8) 0.000
C2 0.040(8) 0.048(9) 0.059(10) 0.011(8) -0.002(7) 0.024(7)
C3 0.027(10) 0.041(12) 0.076(16) 0.000 0.012(10) 0.000
C4 0.025(9) 0.037(11) 0.037(13) 0.000 0.005(9) 0.000
C5 0.048(12) 0.081(16) 0.042(14) 0.000 0.011(11) 0.000
C6 0.031(7) 0.075(11) 0.063(11) -0.010(9) 0.004(7) 0.011(7)
C7 0.030(8) 0.034(9) 0.055(11) 0.001(8) 0.008(8) 0.001(7)
C8 0.058(10) 0.058(10) 0.060(11) -0.001(9) 0.021(8) 0.016(8)
C9 0.108(15) 0.139(19) 0.116(18) 0.044(16) 0.041(14) 0.070(14)
C10 0.092(13) 0.105(16) 0.23(3) 0.131(18) 0.072(16) 0.053(12)
C11 0.024(9) 0.127(17) 0.23(3) 0.088(18) 0.025(13) 0.029(10)
C12 0.040(8) 0.016(8) 0.067(13) 0.006(9) 0.001(8) -0.007(6)
C13 0.079(11) 0.066(11) 0.025(9) 0.009(8) 0.000(8) 0.003(9)
C17 0.038(8) 0.047(10) 0.057(10) -0.006(8) 0.011(7) -0.015(7)
C18 0.061(10) 0.030(9) 0.064(12) -0.009(8) 0.015(9) -0.001(8)
C19 0.125(15) 0.018(8) 0.077(13) 0.018(9) 0.062(12) 0.023(10)
C20 0.062(10) 0.027(9) 0.077(12) 0.007(9) 0.018(9) 0.001(8)
C21 0.057(10) 0.044(10) 0.053(10) -0.004(8) 0.034(9) 0.002(8)
N2 0.095(13) 0.033(10) 0.051(12) 0.000 0.022(10) 0.000
C27 0.033(7) 0.039(10) 0.044(9) 0.001(7) -0.004(7) 0.010(7)
C28 0.063(10) 0.034(10) 0.067(12) 0.019(8) -0.002(8) 0.021(8)
C29 0.060(13) 0.055(14) 0.033(13) 0.000 0.013(11) 0.000

loop_
_atom_type_symbol
_atom_type_description
_atom_type_scat_dispersion_real
_atom_type_scat_dispersion_imag
_atom_type_scat_source
C C 0.0033 0.0016 'International Tables Vol C Tables 4.2.6.8 and 6.1.1.4'
H H 0.0000 0.0000 'International Tables Vol C Tables 4.2.6.8 and 6.1.1.4'
N N 0.0061 0.0033 'International Tables Vol C Tables 4.2.6.8 and 6.1.1.4'
O O 0.0106 0.0060 'International Tables Vol C Tables 4.2.6.8 and 6.1.1.4'
P P 0.1023 0.0942 'International Tables Vol C Tables 4.2.6.8 and 6.1.1.4'
Fe Fe 0.3463 0.8444 'International Tables Vol C Tables 4.2.6.8 and 6.1.1.4'

loop_
_geom_angle_atom_site_label_1
_geom_angle_atom_site_label_2
_geom_angle_atom_site_label_3
_geom_angle
_geom_angle_site_symmetry_1
_geom_angle_site_symmetry_3
_geom_angle_publ_flag
O4 Fe1 O4 179.998(2) . 5_676 ?
O4 Fe1 O3 84.5(4) . 5_676 ?
O4 Fe1 O3 95.5(4) 5_676 5_676 ?
O4 Fe1 O3 95.5(4) . . ?
O4 Fe1 O3 84.5(4) 5_676 . ?
O3 Fe1 O3 180.000(1) 5_676 . ?
O4 Fe1 N3 90.000(5) . . ?
O4 Fe1 N3 90.000(7) 5_676 . ?
O3 Fe1 N3 90.000(5) 5_676 . ?
O3 Fe1 N3 90.000(6) . . ?
O4 Fe1 N3 89.999(6) . 5_676 ?
O4 Fe1 N3 90.001(6) 5_676 5_676 ?
O3 Fe1 N3 90.003(6) 5_676 5_676 ?
O3 Fe1 N3 89.997(5) . 5_676 ?
N3 Fe1 N3 179.996(2) . 5_676 ?
O2 Fe2 O5 93.9(3) . . ?
O2 Fe2 O1 97.5(4) . . ?
O5 Fe2 O1 96.8(3) . . ?
O2 Fe2 O8 166.6(3) . . ?
O5 Fe2 O8 88.8(3) . . ?
O1 Fe2 O8 95.3(4) . . ?
O2 Fe2 O7 88.1(3) . . ?
O5 Fe2 O7 170.6(3) . . ?
O1 Fe2 O7 92.1(4) . . ?
O8 Fe2 O7 87.2(3) . . ?
O2 Fe2 N1 86.6(3) . . ?
O5 Fe2 N1 88.6(3) . . ?
O1 Fe2 N1 173.0(4) . . ?
O8 Fe2 N1 80.3(4) . . ?
O7 Fe2 N1 82.3(3) . . ?
O1 Fe3 O6 96.9(4) . 6_575 ?
O1 Fe3 O6 96.9(4) . . ?
O6 Fe3 O6 89.1(6) 6_575 . ?
O1 Fe3 O9 98.1(4) . 6_575 ?
O6 Fe3 O9 165.0(4) 6_575 6_575 ?
O6 Fe3 O9 89.0(4) . 6_575 ?
O1 Fe3 O9 98.1(4) . . ?
O6 Fe3 O9 89.0(4) 6_575 . ?
O6 Fe3 O9 165.0(4) . . ?
O9 Fe3 O9 89.1(5) 6_575 . ?
O1 Fe3 N2 178.5(6) . . ?
O6 Fe3 N2 82.0(4) 6_575 . ?
O6 Fe3 N2 82.0(4) . . ?
O9 Fe3 N2 83.0(4) 6_575 . ?
O9 Fe3 N2 83.0(4) . . ?
O2 P1 O2 111.5(6) . 6_575 ?
O2 P1 O3 112.5(3) . . ?
O2 P1 O3 112.5(3) 6_575 . ?
O2 P1 C1 105.6(4) . . ?
O2 P1 C1 105.6(4) 6_575 . ?
O3 P1 C1 108.6(7) . . ?
O4 P2 O5 111.2(4) . . ?
O4 P2 O5 111.2(4) . 6_575 ?
O5 P2 O5 112.6(6) . 6_575 ?
O4 P2 C4 108.0(7) . . ?
O5 P2 C4 106.8(4) . . ?
O5 P2 C4 106.8(4) 6_575 . ?
Fe3 O1 Fe2 119.6(3) . . ?
Fe3 O1 Fe2 119.6(3) . 6_575 ?
Fe2 O1 Fe2 120.8(5) . 6_575 ?
P1 O2 Fe2 134.0(4) . . ?
P1 O3 Fe1 153.3(7) . . ?
P2 O4 Fe1 142.9(7) . . ?
P2 O5 Fe2 135.5(4) . . ?
C7 O6 Fe3 132.0(8) . . ?
C7 O7 Fe2 135.9(9) . . ?
C12 O8 Fe2 137.3(8) . . ?
C12 O9 Fe3 131.7(10) 6_575 . ?
C21 N1 C17 120.4(11) . . ?
C21 N1 Fe2 119.2(9) . . ?
C17 N1 Fe2 120.3(8) . . ?
C27 N3 C27 117.0(15) . 2_656 ?
C27 N3 Fe1 121.5(8) . . ?
C27 N3 Fe1 121.5(8) 2_656 . ?
C3 C1 C2 110.7(9) . . ?
C3 C1 C2 110.7(9) . 6_575 ?
C2 C1 C2 109.9(15) . 6_575 ?
C3 C1 P1 108.0(12) . . ?
C2 C1 P1 108.7(8) . . ?
C2 C1 P1 108.7(8) 6_575 . ?
C1 C2 H2A 109.5 . . ?
C1 C2 H2B 109.5 . . ?
H2A C2 H2B 109.5 . . ?
C1 C2 H2C 109.5 . . ?
H2A C2 H2C 109.5 . . ?
H2B C2 H2C 109.5 . . ?
C1 C3 H3A 109.5 . . ?
C1 C3 H3B 109.5 . . ?
H3A C3 H3B 109.5 . . ?
C1 C3 H3C 109.5 . . ?
H3A C3 H3C 109.5 . . ?
H3B C3 H3C 109.5 . . ?
C5 C4 C6 108.7(10) . 6_575 ?
C5 C4 C6 108.7(10) . . ?
C6 C4 C6 110.0(13) 6_575 . ?
C5 C4 P2 109.2(11) . . ?
C6 C4 P2 110.1(9) 6_575 . ?
C6 C4 P2 110.1(9) . . ?
C4 C5 H5A 109.5 . . ?
C4 C5 H5B 109.5 . . ?
H5A C5 H5B 109.5 . . ?
C4 C5 H5C 109.5 . . ?
H5A C5 H5C 109.5 . . ?
H5B C5 H5C 109.5 . . ?
C4 C6 H6A 109.5 . . ?
C4 C6 H6B 109.5 . . ?
H6A C6 H6B 109.5 . . ?
C4 C6 H6C 109.5 . . ?
H6A C6 H6C 109.5 . . ?
H6B C6 H6C 109.5 . . ?
O7 C7 O6 123.4(11) . . ?
O7 C7 C8 120.9(14) . . ?
O6 C7 C8 115.7(13) . . ?
C10 C8 C7 111.1(13) . . ?
C10 C8 C9 115.2(15) . . ?
C7 C8 C9 112.5(13) . . ?
C10 C8 C11 107.3(14) . . ?
C7 C8 C11 105.2(12) . . ?
C9 C8 C11 104.7(14) . . ?
C8 C9 H9A 109.5 . . ?
C8 C9 H9B 109.5 . . ?
H9A C9 H9B 109.5 . . ?
C8 C9 H9C 109.5 . . ?
H9A C9 H9C 109.5 . . ?
H9B C9 H9C 109.5 . . ?
C8 C10 H10A 109.5 . . ?
C8 C10 H10B 109.5 . . ?
H10A C10 H10B 109.5 . . ?
C8 C10 H10C 109.5 . . ?
H10A C10 H10C 109.5 . . ?
H10B C10 H10C 109.5 . . ?
C8 C11 H11A 109.5 . . ?
C8 C11 H11B 109.5 . . ?
H11A C11 H11B 109.5 . . ?
C8 C11 H11C 109.5 . . ?
H11A C11 H11C 109.5 . . ?
H11B C11 H11C 109.5 . . ?
O9 C12 O8 122.2(13) 6_575 . ?
O9 C12 C13 117.0(15) 6_575 . ?
O8 C12 C13 120.7(12) . . ?
C16A C13 C14 133(3) . . ?
C16A C13 C12 113(2) . . ?
C14 C13 C12 113.7(18) . . ?
C16A C13 C14A 113(3) . . ?
C14 C13 C14A 53.3(17) . . ?
C12 C13 C14A 110.3(17) . . ?
C16A C13 C15 59(2) . . ?
C14 C13 C15 107(2) . . ?
C12 C13 C15 111.8(15) . . ?
C14A C13 C15 58.6(16) . . ?
C16A C13 C15A 114(2) . . ?
C14 C13 C15A 51.5(17) . . ?
C12 C13 C15A 100.9(15) . . ?
C14A C13 C15A 104.7(19) . . ?
C15 C13 C15A 146.7(19) . . ?
C16A C13 C16 46.6(19) . . ?
C14 C13 C16 110(2) . . ?
C12 C13 C16 110.5(16) . . ?
C14A C13 C16 139(2) . . ?
C15 C13 C16 103.7(17) . . ?
C15A C13 C16 69.0(16) . . ?
C13 C14 H14A 109.5 . . ?
C13 C14 H14B 109.5 . . ?
H14A C14 H14B 109.5 . . ?
C13 C14 H14C 109.5 . . ?
H14A C14 H14C 109.5 . . ?
H14B C14 H14C 109.5 . . ?
C13 C15 H15A 109.5 . . ?
C13 C15 H15B 109.5 . . ?
H15A C15 H15B 109.5 . . ?
C13 C15 H15C 109.5 . . ?
H15A C15 H15C 109.5 . . ?
H15B C15 H15C 109.5 . . ?
C13 C16 H16A 109.5 . . ?
C13 C16 H16B 109.5 . . ?
H16A C16 H16B 109.5 . . ?
C13 C16 H16C 109.5 . . ?
H16A C16 H16C 109.5 . . ?
H16B C16 H16C 109.5 . . ?
C13 C14A H14D 109.5 . . ?
C13 C14A H14E 109.5 . . ?
H14D C14A H14E 109.5 . . ?
C13 C14A H14F 109.5 . . ?
H14D C14A H14F 109.5 . . ?
H14E C14A H14F 109.5 . . ?
C13 C15A H15D 109.5 . . ?
C13 C15A H15E 109.5 . . ?
H15D C15A H15E 109.5 . . ?
C13 C15A H15F 109.5 . . ?
H15D C15A H15F 109.5 . . ?
H15E C15A H15F 109.5 . . ?
C13 C16A H16D 109.5 . . ?
C13 C16A H16E 109.5 . . ?
H16D C16A H16E 109.5 . . ?
C13 C16A H16F 109.5 . . ?
H16D C16A H16F 109.5 . . ?
H16E C16A H16F 109.5 . . ?
N1 C17 C18 120.2(12) . . ?
N1 C17 H17 119.9 . . ?
C18 C17 H17 119.9 . . ?
C19 C18 C17 116.6(12) . . ?
C19 C18 H18 121.7 . . ?
C17 C18 H18 121.7 . . ?
C20 C19 C18 125.0(13) . . ?
C20 C19 H19 117.5 . . ?
C18 C19 H19 117.5 . . ?
C19 C20 C21 112.7(13) . . ?
C19 C20 H20 123.6 . . ?
C21 C20 H20 123.6 . . ?
N1 C21 C20 125.0(13) . . ?
N1 C21 H21 117.5 . . ?
C20 C21 H21 117.5 . . ?
C26 N2 C22 128(2) . . ?
C26 N2 C22A 78.1(15) . . ?
C22 N2 C22A 73.4(14) . . ?
C26 N2 C22A 78.1(15) . 6_575 ?
C22 N2 C22A 73.4(14) . 6_575 ?
C22A N2 C22A 112(2) . 6_575 ?
C26 N2 Fe3 115.0(17) . . ?
C22 N2 Fe3 117.3(17) . . ?
C22A N2 Fe3 124.1(12) . . ?
C22A N2 Fe3 124.1(12) 6_575 . ?
N2 C22 C23 115(2) . . ?
N2 C22 H22 122.4 . . ?
C23 C22 H22 122.4 . . ?
C24 C23 C22 116(2) . . ?
C24 C23 H23 121.9 . . ?
C22 C23 H23 121.9 . . ?
C23 C24 C23A 75.3(17) . 6_575 ?
C23 C24 C23A 75.3(17) . . ?
C23A C24 C23A 139(3) 6_575 . ?
C23 C24 C25 128(2) . . ?
C23A C24 C25 87.9(16) 6_575 . ?
C23A C24 C25 87.9(16) . . ?
C23 C24 H24 116.2 . . ?
C23A C24 H24 109.2 6_575 . ?
C23A C24 H24 109.2 . . ?
C25 C24 H24 116.2 . . ?
C24 C25 C26 111(2) . . ?
C24 C25 H25 124.3 . . ?
C26 C25 H25 124.3 . . ?
N2 C26 C25 122(2) . . ?
N2 C26 H26 119.1 . . ?
C25 C26 H26 119.1 . . ?
N2 C22A C23A 131(2) . . ?
N2 C22A H22A 114.5 . . ?
C23A C22A H22A 114.5 . . ?
C24 C23A C22A 102(2) . . ?
C24 C23A H23A 129.0 . . ?
C22A C23A H23A 129.0 . . ?
N3 C27 C28 122.9(13) . . ?
N3 C27 H27 118.6 . . ?
C28 C27 H27 118.6 . . ?
C27 C28 C29 120.9(14) . . ?
C27 C28 H28 119.5 . . ?
C29 C28 H28 119.5 . . ?
C28 C29 C28 115.4(19) 2_656 . ?
C28 C29 H29 122.3 2_656 . ?
C28 C29 H29 122.3 . . ?
C1S N1S C1S 119(5) . 6_575 ?
C2S C1S N1S 122(4) . . ?
C2S C1S H1S 118.8 . . ?
N1S C1S H1S 118.8 . . ?
C1S C2S C3S 116(4) . . ?
C1S C2S H2S 122.0 . . ?
C3S C2S H2S 122.0 . . ?
C2S C3S C2S 124(6) 6_575 . ?
C2S C3S H3S 117.9 6_575 . ?
C2S C3S H3S 117.9 . . ?
C4S N2S C4S 122(4) . 6_565 ?
N2S C4S C5S 121(3) . . ?
N2S C4S H4S 119.7 . . ?
C5S C4S H4S 119.7 . . ?
C6S C5S C4S 120(3) . . ?
C6S C5S H5S 120.2 . . ?
C4S C5S H5S 120.2 . . ?
C5S C6S C5S 117(4) 6_565 . ?
C5S C6S H6S 121.5 6_565 . ?
C5S C6S H6S 121.5 . . ?
C11S N3S C7S 127(2) . . ?
N3S C7S C8S 113(2) . . ?
N3S C7S H7S 123.5 . . ?
C8S C7S H7S 123.5 . . ?
C9S C8S C7S 115(2) . . ?
C9S C8S H8S 122.6 . . ?
C7S C8S H8S 122.6 . . ?
C10S C9S C8S 130(2) . . ?
C10S C9S H9S 114.8 . . ?
C8S C9S H9S 114.8 . . ?
C9S C10S C11S 109(2) . . ?
C9S C10S H10S 125.6 . . ?
C11S C10S H10S 125.5 . . ?
N3S C11S C10S 123(2) . . ?
N3S C11S H11S 118.6 . . ?
C10S C11S H11S 118.6 . . ?
C13S C12S C12S 109(3) . 2_655 ?
C13S C12S H12S 125.6 . . ?
C12S C12S H12S 125.6 2_655 . ?
C12S C13S C12S 105(5) 6_565 . ?
C12S C13S H13S 127.4 6_565 . ?
C12S C13S H13S 127.4 . . ?
O1N N1N O3N 120.9(14) . . ?
O1N N1N O2N 121.9(14) . . ?
O3N N1N O2N 117.2(13) . . ?
N1N O2N N1N 179.998(6) 5_666 . ?

loop_
_geom_bond_atom_site_label_1
_geom_bond_atom_site_label_2
_geom_bond_distance
_geom_bond_site_symmetry_2
_geom_bond_publ_flag
Fe1 O4 1.966(12) . ?
Fe1 O4 1.966(12) 5_676 ?
Fe1 O3 1.972(9) 5_676 ?
Fe1 O3 1.972(9) . ?
Fe1 N3 2.142(14) . ?
Fe1 N3 2.142(14) 5_676 ?
Fe2 O2 1.938(7) . ?
Fe2 O5 1.945(7) . ?
Fe2 O1 1.947(5) . ?
Fe2 O8 2.018(10) . ?
Fe2 O7 2.040(9) . ?
Fe2 N1 2.226(10) . ?
Fe3 O1 1.869(11) . ?
Fe3 O6 2.017(9) 6_575 ?
Fe3 O6 2.017(9) . ?
Fe3 O9 2.027(9) 6_575 ?
Fe3 O9 2.027(9) . ?
Fe3 N2 2.265(15) . ?
P1 O2 1.504(8) . ?
P1 O2 1.504(8) 6_575 ?
P1 O3 1.529(10) . ?
P1 C1 1.832(16) . ?
P2 O4 1.501(12) . ?
P2 O5 1.533(7) . ?
P2 O5 1.533(7) 6_575 ?
P2 C4 1.816(16) . ?
O1 Fe2 1.947(5) 6_575 ?
O6 C7 1.260(15) . ?
O7 C7 1.230(15) . ?
O8 C12 1.257(16) . ?
O9 C12 1.255(14) 6_575 ?
N1 C21 1.314(15) . ?
N1 C17 1.335(13) . ?
N3 C27 1.331(13) . ?
N3 C27 1.331(13) 2_656 ?
C1 C3 1.49(2) . ?
C1 C2 1.529(15) . ?
C1 C2 1.529(15) 6_575 ?
C2 H2A 0.9600 . ?
C2 H2B 0.9600 . ?
C2 H2C 0.9600 . ?
C3 H3A 0.9600 . ?
C3 H3B 0.9600 . ?
C3 H3C 0.9600 . ?
C4 C5 1.50(2) . ?
C4 C6 1.542(14) 6_575 ?
C4 C6 1.542(14) . ?
C5 H5A 0.9600 . ?
C5 H5B 0.9600 . ?
C5 H5C 0.9600 . ?
C6 H6A 0.9600 . ?
C6 H6B 0.9600 . ?
C6 H6C 0.9600 . ?
C7 C8 1.498(18) . ?
C8 C10 1.49(2) . ?
C8 C9 1.55(2) . ?
C8 C11 1.58(2) . ?
C9 H9A 0.9600 . ?
C9 H9B 0.9600 . ?
C9 H9C 0.9600 . ?
C10 H10A 0.9600 . ?
C10 H10B 0.9600 . ?
C10 H10C 0.9600 . ?
C11 H11A 0.9600 . ?
C11 H11B 0.9600 . ?
C11 H11C 0.9600 . ?
C12 O9 1.254(15) 6_575 ?
C12 C13 1.489(19) . ?
C13 C16A 1.34(4) . ?
C13 C14 1.33(3) . ?
C13 C14A 1.59(4) . ?
C13 C15 1.58(3) . ?
C13 C15A 1.62(3) . ?
C13 C16 1.595(17) . ?
C14 H14A 0.9600 . ?
C14 H14B 0.9600 . ?
C14 H14C 0.9600 . ?
C15 H15A 0.9600 . ?
C15 H15B 0.9600 . ?
C15 H15C 0.9600 . ?
C16 H16A 0.9600 . ?
C16 H16B 0.9600 . ?
C16 H16C 0.9600 . ?
C14A H14D 0.9600 . ?
C14A H14E 0.9600 . ?
C14A H14F 0.9600 . ?
C15A H15D 0.9600 . ?
C15A H15E 0.9600 . ?
C15A H15F 0.9600 . ?
C16A H16D 0.9600 . ?
C16A H16E 0.9600 . ?
C16A H16F 0.9600 . ?
C17 C18 1.404(16) . ?
C17 H17 0.9300 . ?
C18 C19 1.377(17) . ?
C18 H18 0.9300 . ?
C19 C20 1.372(17) . ?
C19 H19 0.9300 . ?
C20 C21 1.402(16) . ?
C20 H20 0.9300 . ?
C21 H21 0.9300 . ?
N2 C26 1.29(2) . ?
N2 C22 1.324(19) . ?
N2 C22A 1.355(17) . ?
N2 C22A 1.355(17) 6_575 ?
C22 C23 1.42(2) . ?
C22 H22 0.9300 . ?
C23 C24 1.37(2) . ?
C23 H23 0.9300 . ?
C24 C23A 1.376(17) 6_575 ?
C24 C23A 1.376(17) . ?
C24 C25 1.37(2) . ?
C24 H24 0.9300 . ?
C25 C26 1.41(2) . ?
C25 H25 0.9300 . ?
C26 H26 0.9300 . ?
C22A C23A 1.393(18) . ?
C22A H22A 0.9300 . ?
C23A H23A 0.9300 . ?
C27 C28 1.376(17) . ?
C27 H27 0.9300 . ?
C28 C29 1.382(17) . ?
C28 H28 0.9300 . ?
C29 C28 1.381(17) 2_656 ?
C29 H29 0.9300 . ?
N1S C1S 1.31(3) . ?
N1S C1S 1.31(3) 6_575 ?
C1S C2S 1.26(4) . ?
C1S H1S 0.9300 . ?
C2S C3S 1.32(4) . ?
C2S H2S 0.9300 . ?
C3S C2S 1.32(4) 6_575 ?
C3S H3S 0.9300 . ?
N2S C4S 1.21(3) . ?
N2S C4S 1.21(3) 6_565 ?
C4S C5S 1.33(3) . ?
C4S H4S 0.9300 . ?
C5S C6S 1.29(3) . ?
C5S H5S 0.9300 . ?
C6S C5S 1.29(3) 6_565 ?
C6S H6S 0.9300 . ?
N3S C11S 1.28(2) . ?
N3S C7S 1.336(19) . ?
C7S C8S 1.44(2) . ?
C7S H7S 0.9300 . ?
C8S C9S 1.37(2) . ?
C8S H8S 0.9300 . ?
C9S C10S 1.35(2) . ?
C9S H9S 0.9300 . ?
C10S C11S 1.41(2) . ?
C10S H10S 0.9300 . ?
C11S H11S 0.9300 . ?
C12S C13S 1.31(4) . ?
C12S C12S 1.50(6) 2_655 ?
C12S H12S 0.9300 . ?
C13S C12S 1.31(4) 6_565 ?
C13S H13S 0.9300 . ?
N1N O1N 1.290(16) . ?
N1N O3N 1.293(17) . ?
N1N O2N 1.296(16) . ?
O2N N1N 1.296(16) 5_666 ?

loop_
_geom_torsion_atom_site_label_1
_geom_torsion_atom_site_label_2
_geom_torsion_atom_site_label_3
_geom_torsion_atom_site_label_4
_geom_torsion
_geom_torsion_site_symmetry_1
_geom_torsion_site_symmetry_2
_geom_torsion_site_symmetry_3
_geom_torsion_site_symmetry_4
_geom_torsion_publ_flag
O6 Fe3 O1 Fe2 -135.9(6) 6_575 . . . ?
O6 Fe3 O1 Fe2 -46.0(6) . . . . ?
O9 Fe3 O1 Fe2 44.0(6) 6_575 . . . ?
O9 Fe3 O1 Fe2 134.2(5) . . . . ?
N2 Fe3 O1 Fe2 -90.9(5) . . . . ?
O6 Fe3 O1 Fe2 46.0(6) 6_575 . . 6_575 ?
O6 Fe3 O1 Fe2 135.9(6) . . . 6_575 ?
O9 Fe3 O1 Fe2 -134.2(5) 6_575 . . 6_575 ?
O9 Fe3 O1 Fe2 -44.0(6) . . . 6_575 ?
N2 Fe3 O1 Fe2 90.9(5) . . . 6_575 ?
O2 Fe2 O1 Fe3 136.7(5) . . . . ?
O5 Fe2 O1 Fe3 -128.5(5) . . . . ?
O8 Fe2 O1 Fe3 -39.0(6) . . . . ?
O7 Fe2 O1 Fe3 48.3(6) . . . . ?
N1 Fe2 O1 Fe3 12(4) . . . . ?
O2 Fe2 O1 Fe2 -45.2(6) . . . 6_575 ?
O5 Fe2 O1 Fe2 49.6(6) . . . 6_575 ?
O8 Fe2 O1 Fe2 139.1(5) . . . 6_575 ?
O7 Fe2 O1 Fe2 -133.6(6) . . . 6_575 ?
N1 Fe2 O1 Fe2 -170(3) . . . 6_575 ?
O2 P1 O2 Fe2 -32.4(9) 6_575 . . . ?
O3 P1 O2 Fe2 95.1(7) . . . . ?
C1 P1 O2 Fe2 -146.6(6) . . . . ?
O5 Fe2 O2 P1 -58.2(6) . . . . ?
O1 Fe2 O2 P1 39.2(7) . . . . ?
O8 Fe2 O2 P1 -159.4(12) . . . . ?
O7 Fe2 O2 P1 131.0(6) . . . . ?
N1 Fe2 O2 P1 -146.6(6) . . . . ?
O2 P1 O3 Fe1 -63.5(4) . . . . ?
O2 P1 O3 Fe1 63.5(4) 6_575 . . . ?
C1 P1 O3 Fe1 180.000(2) . . . . ?
O4 Fe1 O3 P1 0.000(3) . . . . ?
O4 Fe1 O3 P1 180.000(3) 5_676 . . . ?
O3 Fe1 O3 P1 180(100) 5_676 . . . ?
N3 Fe1 O3 P1 -90.000(6) . . . . ?
N3 Fe1 O3 P1 89.998(6) 5_676 . . . ?
O5 P2 O4 Fe1 63.2(4) . . . . ?
O5 P2 O4 Fe1 -63.2(4) 6_575 . . . ?
C4 P2 O4 Fe1 180.000(1) . . . . ?
O4 Fe1 O4 P2 178(100) 5_676 . . . ?
O3 Fe1 O4 P2 180.000(2) 5_676 . . . ?
O3 Fe1 O4 P2 0.000(2) . . . . ?
N3 Fe1 O4 P2 90.000(5) . . . . ?
N3 Fe1 O4 P2 -89.997(6) 5_676 . . . ?
O4 P2 O5 Fe2 -113.1(7) . . . . ?
O5 P2 O5 Fe2 12.5(11) 6_575 . . . ?
C4 P2 O5 Fe2 129.3(8) . . . . ?
O2 Fe2 O5 P2 68.3(7) . . . . ?
O1 Fe2 O5 P2 -29.7(8) . . . . ?
O8 Fe2 O5 P2 -124.9(7) . . . . ?
O7 Fe2 O5 P2 170.4(18) . . . . ?
N1 Fe2 O5 P2 154.7(7) . . . . ?
O1 Fe3 O6 C7 14.9(13) . . . . ?
O6 Fe3 O6 C7 111.7(12) 6_575 . . . ?
O9 Fe3 O6 C7 -83.1(13) 6_575 . . . ?
O9 Fe3 O6 C7 -165.7(13) . . . . ?
N2 Fe3 O6 C7 -166.2(13) . . . . ?
O2 Fe2 O7 C7 -123.2(12) . . . . ?
O5 Fe2 O7 C7 134(2) . . . . ?
O1 Fe2 O7 C7 -25.8(12) . . . . ?
O8 Fe2 O7 C7 69.4(12) . . . . ?
N1 Fe2 O7 C7 150.0(13) . . . . ?
O2 Fe2 O8 C12 -146.7(14) . . . . ?
O5 Fe2 O8 C12 111.5(12) . . . . ?
O1 Fe2 O8 C12 14.8(13) . . . . ?
O7 Fe2 O8 C12 -77.0(13) . . . . ?
N1 Fe2 O8 C12 -159.7(13) . . . . ?
O1 Fe3 O9 C12 28.8(12) . . . 6_575 ?
O6 Fe3 O9 C12 -68.1(12) 6_575 . . 6_575 ?
O6 Fe3 O9 C12 -150.6(15) . . . 6_575 ?
O9 Fe3 O9 C12 126.8(11) 6_575 . . 6_575 ?
N2 Fe3 O9 C12 -150.2(12) . . . 6_575 ?
O2 Fe2 N1 C21 -43.4(8) . . . . ?
O5 Fe2 N1 C21 -137.4(9) . . . . ?
O1 Fe2 N1 C21 82(4) . . . . ?
O8 Fe2 N1 C21 133.6(9) . . . . ?
O7 Fe2 N1 C21 45.2(8) . . . . ?
O2 Fe2 N1 C17 138.0(9) . . . . ?
O5 Fe2 N1 C17 44.0(9) . . . . ?
O1 Fe2 N1 C17 -97(3) . . . . ?
O8 Fe2 N1 C17 -45.0(9) . . . . ?
O7 Fe2 N1 C17 -133.5(9) . . . . ?
O4 Fe1 N3 C27 45.1(7) . . . . ?
O4 Fe1 N3 C27 -134.9(7) 5_676 . . . ?
O3 Fe1 N3 C27 -39.4(7) 5_676 . . . ?
O3 Fe1 N3 C27 140.6(7) . . . . ?
N3 Fe1 N3 C27 111(21) 5_676 . . . ?
O4 Fe1 N3 C27 -134.9(7) . . . 2_656 ?
O4 Fe1 N3 C27 45.1(7) 5_676 . . 2_656 ?
O3 Fe1 N3 C27 140.6(7) 5_676 . . 2_656 ?
O3 Fe1 N3 C27 -39.4(7) . . . 2_656 ?
N3 Fe1 N3 C27 -69(21) 5_676 . . 2_656 ?
O2 P1 C1 C3 59.1(3) . . . . ?
O2 P1 C1 C3 -59.1(3) 6_575 . . . ?
O3 P1 C1 C3 180.000(3) . . . . ?
O2 P1 C1 C2 -61.1(10) . . . . ?
O2 P1 C1 C2 -179.3(8) 6_575 . . . ?
O3 P1 C1 C2 59.8(9) . . . . ?
O2 P1 C1 C2 179.3(8) . . . 6_575 ?
O2 P1 C1 C2 61.1(10) 6_575 . . 6_575 ?
O3 P1 C1 C2 -59.8(9) . . . 6_575 ?
O4 P2 C4 C5 180.000(2) . . . . ?
O5 P2 C4 C5 -60.3(4) . . . . ?
O5 P2 C4 C5 60.3(4) 6_575 . . . ?
O4 P2 C4 C6 -60.7(9) . . . 6_575 ?
O5 P2 C4 C6 59.0(11) . . . 6_575 ?
O5 P2 C4 C6 179.6(9) 6_575 . . 6_575 ?
O4 P2 C4 C6 60.7(9) . . . . ?
O5 P2 C4 C6 -179.6(9) . . . . ?
O5 P2 C4 C6 -59.0(11) 6_575 . . . ?
Fe2 O7 C7 O6 -1(2) . . . . ?
Fe2 O7 C7 C8 -178.1(9) . . . . ?
Fe3 O6 C7 O7 8(2) . . . . ?
Fe3 O6 C7 C8 -174.2(9) . . . . ?
O7 C7 C8 C10 1(2) . . . . ?
O6 C7 C8 C10 -176.0(15) . . . . ?
O7 C7 C8 C9 132.3(15) . . . . ?
O6 C7 C8 C9 -45.1(18) . . . . ?
O7 C7 C8 C11 -114.2(15) . . . . ?
O6 C7 C8 C11 68.3(17) . . . . ?
Fe2 O8 C12 O9 1(2) . . . 6_575 ?
Fe2 O8 C12 C13 -176.7(9) . . . . ?
O9 C12 C13 C16A -114(3) 6_575 . . . ?
O8 C12 C13 C16A 64(3) . . . . ?
O9 C12 C13 C14 72(2) 6_575 . . . ?
O8 C12 C13 C14 -111(2) . . . . ?
O9 C12 C13 C14A 14(2) 6_575 . . . ?
O8 C12 C13 C14A -168.3(18) . . . . ?
O9 C12 C13 C15 -49.1(19) 6_575 . . . ?
O8 C12 C13 C15 128.5(16) . . . . ?
O9 C12 C13 C15A 124.4(16) 6_575 . . . ?
O8 C12 C13 C15A -58.0(19) . . . . ?
O9 C12 C13 C16 -164.0(16) 6_575 . . . ?
O8 C12 C13 C16 14(2) . . . . ?
C21 N1 C17 C18 -3.7(18) . . . . ?
Fe2 N1 C17 C18 174.9(9) . . . . ?
N1 C17 C18 C19 3.0(19) . . . . ?
C17 C18 C19 C20 -1(2) . . . . ?
C18 C19 C20 C21 0(2) . . . . ?
C17 N1 C21 C20 2.5(18) . . . . ?
Fe2 N1 C21 C20 -176.1(10) . . . . ?
C19 C20 C21 N1 -0.6(19) . . . . ?
O1 Fe3 N2 C26 180.00(2) . . . . ?
O6 Fe3 N2 C26 -134.9(3) 6_575 . . . ?
O6 Fe3 N2 C26 134.9(3) . . . . ?
O9 Fe3 N2 C26 45.0(3) 6_575 . . . ?
O9 Fe3 N2 C26 -45.0(3) . . . . ?
O1 Fe3 N2 C22 0.00(2) . . . . ?
O6 Fe3 N2 C22 45.1(3) 6_575 . . . ?
O6 Fe3 N2 C22 -45.1(3) . . . . ?
O9 Fe3 N2 C22 -135.0(3) 6_575 . . . ?
O9 Fe3 N2 C22 135.0(3) . . . . ?
O1 Fe3 N2 C22A 87.7(18) . . . . ?
O6 Fe3 N2 C22A 132.8(18) 6_575 . . . ?
O6 Fe3 N2 C22A 42.6(18) . . . . ?
O9 Fe3 N2 C22A -47.3(18) 6_575 . . . ?
O9 Fe3 N2 C22A -137.2(18) . . . . ?
O1 Fe3 N2 C22A -87.7(18) . . . 6_575 ?
O6 Fe3 N2 C22A -42.6(18) 6_575 . . 6_575 ?
O6 Fe3 N2 C22A -132.8(18) . . . 6_575 ?
O9 Fe3 N2 C22A 137.2(18) 6_575 . . 6_575 ?
O9 Fe3 N2 C22A 47.3(18) . . . 6_575 ?
C26 N2 C22 C23 0.000(2) . . . . ?
C22A N2 C22 C23 59.8(13) . . . . ?
C22A N2 C22 C23 -59.7(13) 6_575 . . . ?
Fe3 N2 C22 C23 180.000(2) . . . . ?
N2 C22 C23 C24 0.000(1) . . . . ?
C22 C23 C24 C23A 75.5(14) . . . 6_575 ?
C22 C23 C24 C23A -75.5(14) . . . . ?
C22 C23 C24 C25 0.000(2) . . . . ?
C23 C24 C25 C26 0.000(3) . . . . ?
C23A C24 C25 C26 -69.5(15) 6_575 . . . ?
C23A C24 C25 C26 69.5(15) . . . . ?
C22 N2 C26 C25 0.000(2) . . . . ?
C22A N2 C26 C25 -57.8(12) . . . . ?
C22A N2 C26 C25 57.8(12) 6_575 . . . ?
Fe3 N2 C26 C25 180.000(2) . . . . ?
C24 C25 C26 N2 0.000(2) . . . . ?
C26 N2 C22A C23A 68(3) . . . . ?
C22 N2 C22A C23A -67(3) . . . . ?
C22A N2 C22A C23A -4(5) 6_575 . . . ?
Fe3 N2 C22A C23A -180(2) . . . . ?
C23 C24 C23A C22A 69(2) . . . . ?
C23A C24 C23A C22A 23(6) 6_575 . . . ?
C25 C24 C23A C22A -61(2) . . . . ?
N2 C22A C23A C24 -6(4) . . . . ?
C27 N3 C27 C28 -0.7(10) 2_656 . . . ?
Fe1 N3 C27 C28 179.3(10) . . . . ?
N3 C27 C28 C29 2(2) . . . . ?
C27 C28 C29 C28 -0.7(9) . . . 2_656 ?
C1S N1S C1S C2S -1(6) 6_575 . . . ?
N1S C1S C2S C3S -2(5) . . . . ?
C1S C2S C3S C2S 5(7) . . . 6_575 ?
C4S N2S C4S C5S 7(6) 6_565 . . . ?
N2S C4S C5S C6S -7(5) . . . . ?
C4S C5S C6S C5S 7(5) . . . 6_565 ?
C11S N3S C7S C8S 22(6) . . . . ?
N3S C7S C8S C9S -16(5) . . . . ?
C7S C8S C9S C10S 10(6) . . . . ?
C8S C9S C10S C11S -5(7) . . . . ?
C7S N3S C11S C10S -19(7) . . . . ?
C9S C10S C11S N3S 9(7) . . . . ?
C12S C12S C13S C12S 64(5) 2_655 . . 6_565 ?
O1N N1N O2N N1N 180.0(7) . . . 5_666 ?
O3N N1N O2N N1N 0.0(7) . . . 5_666 ?
